data_4074893
loop_
_publ_author_name
'Garrett, Andrew D.'
'Vogeley, Neil J.'
'Varner, James R.'
'White, Peter S.'
'Templeton, Joseph L.'

_publ_section_title
;
 Reactivity Relationships between Chiral Cyclic Amido and Imine
 Tungsten(II) Complexes
;
_journal_issue 7
_journal_name_full Organometallics
_journal_page_first 1728
_journal_paper_doi 10.1021/om0509746
_journal_volume 25
_journal_year 2006
_chemical_formula_sum 'C62 H51 B2 F24 N7 O W'
_chemical_formula_weight 1571.57
_chemical_name_systematic
;

 ?

;
_space_group_IT_number 13
_symmetry_cell_setting monoclinic
_symmetry_space_group_name_Hall '-P 2yc'
_symmetry_space_group_name_H-M 'P 1 2/c 1'
_atom_sites_solution_hydrogens geom
_atom_sites_solution_primary direct
_atom_sites_solution_secondary difmap
_audit_creation_method SHELXL-97
_cell_angle_alpha 90.00
_cell_angle_beta 92.968(12)
_cell_angle_gamma 90.00
_cell_formula_units_Z 4
_cell_length_a 14.288(3)
_cell_length_b 12.824(3)
_cell_length_c 35.951(7)
_cell_measurement_reflns_used 6367
_cell_measurement_temperature 100(2)
_cell_measurement_theta_max 27.55
_cell_measurement_theta_min 2.33
_cell_volume 6578(2)
_computing_cell_refinement 'Bruker SMART'
_computing_data_collection 'Bruker SMART'
_computing_data_reduction 'Bruker SAINT'
_computing_molecular_graphics 'Bruker SHELXTL'
_computing_publication_material 'Bruker SHELXTL'
_computing_structure_refinement 'SHELXL-97 (Sheldrick, 1997)'
_computing_structure_solution 'SHELXS-97 (Sheldrick, 1990)'
_diffrn_ambient_temperature 100(2)
_diffrn_measured_fraction_theta_full 0.995
_diffrn_measured_fraction_theta_max 0.995
_diffrn_measurement_device_type 'CCD area detector'
_diffrn_measurement_method 'phi and omega scans'
_diffrn_radiation_monochromator graphite
_diffrn_radiation_source 'fine-focus sealed tube'
_diffrn_radiation_type MoK\a
_diffrn_radiation_wavelength 0.71073
_diffrn_reflns_av_R_equivalents 0.0398
_diffrn_reflns_av_sigmaI/netI 0.0554
_diffrn_reflns_limit_h_max 18
_diffrn_reflns_limit_h_min -18
_diffrn_reflns_limit_k_max 16
_diffrn_reflns_limit_k_min -11
_diffrn_reflns_limit_l_max 41
_diffrn_reflns_limit_l_min -45
_diffrn_reflns_number 35574
_diffrn_reflns_theta_full 27.00
_diffrn_reflns_theta_max 27.00
_diffrn_reflns_theta_min 1.87
_exptl_absorpt_coefficient_mu 1.871
_exptl_absorpt_correction_T_max 0.9123
_exptl_absorpt_correction_T_min 0.6520
_exptl_absorpt_correction_type none
_exptl_crystal_colour clear
_exptl_crystal_density_diffrn 1.587
_exptl_crystal_density_meas 0
_exptl_crystal_density_method 'not measured'
_exptl_crystal_description block
_exptl_crystal_F_000 3120
_exptl_crystal_size_max 0.25
_exptl_crystal_size_mid 0.15
_exptl_crystal_size_min 0.05
_refine_diff_density_max 3.924
_refine_diff_density_min -1.101
_refine_diff_density_rms 0.115
_refine_ls_extinction_method none
_refine_ls_goodness_of_fit_ref 1.037
_refine_ls_hydrogen_treatment mixed
_refine_ls_matrix_type full
_refine_ls_number_parameters 882
_refine_ls_number_reflns 14306
_refine_ls_number_restraints 0
_refine_ls_restrained_S_all 1.037
_refine_ls_R_factor_all 0.0596
_refine_ls_R_factor_gt 0.0433
_refine_ls_shift/su_max 0.041
_refine_ls_shift/su_mean 0.000
_refine_ls_structure_factor_coef Fsqd
_refine_ls_weighting_details 'calc w=1/[\s^2^(Fo^2^)+(0.0450P)^2^+11.4281P] where P=(Fo^2^+2Fc^2^)/3'
_refine_ls_weighting_scheme calc
_refine_ls_wR_factor_gt 0.0963
_refine_ls_wR_factor_ref 0.1034
_reflns_number_gt 11531
_reflns_number_total 14306
_reflns_threshold_expression >2sigma(I)
_cod_data_source_file om0509746si20051111_040329.cif
_cod_data_source_block c05335
_cod_depositor_comments
;
The following automatic conversions were performed:

'_symmetry_cell_setting' value 'Monoclinic' changed to 'monoclinic'
according to /home/saulius/struct/CIF-dictionaries/cif_core.dic
dictionary named 'cif_core.dic' version 2.4.1 from 2010-06-29.

Automatic conversion script
Id: cif_fix_values 1715 2011-07-08 13:25:40Z adriana 
;
_cod_original_sg_symbol_H-M P2/c
_cod_database_code 4074893

loop_
_symmetry_equiv_pos_as_xyz
'x, y, z'
'-x, y, -z+1/2'
'-x, -y, -z'
'x, -y, z-1/2'

loop_
_atom_site_label
_atom_site_type_symbol
_atom_site_fract_x
_atom_site_fract_y
_atom_site_fract_z
_atom_site_U_iso_or_equiv
_atom_site_adp_type
_atom_site_occupancy
_atom_site_symmetry_multiplicity
_atom_site_calc_flag
_atom_site_refinement_flags
W1 W 0.314472(10) 0.517429(13) 0.099616(4) 0.01786(6) Uani 1 1 d .
C1 C 0.2207(3) 0.5794(4) 0.06350(12) 0.0276(10) Uani 1 1 d .
O2 O 0.1668(2) 0.6117(3) 0.04143(10) 0.0444(9) Uani 1 1 d .
C3 C 0.2643(3) 0.4028(4) 0.01425(13) 0.0379(12) Uani 1 1 d .
H3A H 0.3125 0.3894 -0.0036 0.057 Uiso 1 1 calc R
H3B H 0.2252 0.4616 0.0055 0.057 Uiso 1 1 calc R
H3C H 0.2251 0.3407 0.0165 0.057 Uiso 1 1 calc R
C4 C 0.3105(3) 0.4288(3) 0.05166(12) 0.0249(9) Uani 1 1 d .
C5 C 0.3819(3) 0.4021(3) 0.07386(11) 0.0211(9) Uani 1 1 d .
C6 C 0.4671(3) 0.3370(3) 0.07580(12) 0.0243(9) Uani 1 1 d .
C7 C 0.4629(4) 0.2326(4) 0.06552(14) 0.0372(12) Uani 1 1 d .
H7 H 0.4050 0.2031 0.0566 0.045 Uiso 1 1 calc R
C8 C 0.5432(5) 0.1712(4) 0.06832(16) 0.0499(15) Uani 1 1 d .
H8 H 0.5398 0.0993 0.0621 0.060 Uiso 1 1 calc R
C9 C 0.6278(4) 0.2152(5) 0.08014(16) 0.0495(15) Uani 1 1 d .
H9 H 0.6829 0.1736 0.0817 0.059 Uiso 1 1 calc R
C10 C 0.6326(3) 0.3187(5) 0.08963(14) 0.0406(13) Uani 1 1 d .
H10 H 0.6915 0.3487 0.0970 0.049 Uiso 1 1 calc R
C11 C 0.5529(3) 0.3800(4) 0.08864(13) 0.0300(10) Uani 1 1 d .
H11 H 0.5563 0.4506 0.0966 0.036 Uiso 1 1 calc R
N13 N 0.2041(2) 0.4326(3) 0.12628(10) 0.0203(7) Uani 1 1 d .
C14 C 0.1391(3) 0.3700(4) 0.10000(13) 0.0298(10) Uani 1 1 d .
H14A H 0.1754 0.3233 0.0842 0.036 Uiso 1 1 calc R
H14B H 0.1002 0.4168 0.0837 0.036 Uiso 1 1 calc R
C15 C 0.0782(3) 0.3071(4) 0.12527(15) 0.0374(12) Uani 1 1 d .
H15A H 0.1016 0.2347 0.1281 0.045 Uiso 1 1 calc R
H15B H 0.0124 0.3053 0.1153 0.045 Uiso 1 1 calc R
C16 C 0.0865(3) 0.3653(4) 0.16256(15) 0.0382(12) Uani 1 1 d .
H16A H 0.0322 0.4120 0.1655 0.046 Uiso 1 1 calc R
H16B H 0.0914 0.3161 0.1838 0.046 Uiso 1 1 calc R
C17 C 0.1756(3) 0.4267(3) 0.15956(13) 0.0251(9) Uani 1 1 d .
C18 C 0.2191(3) 0.4777(4) 0.19393(13) 0.0311(10) Uani 1 1 d .
H18A H 0.2761 0.5149 0.1876 0.047 Uiso 1 1 calc R
H18B H 0.2351 0.4243 0.2127 0.047 Uiso 1 1 calc R
H18C H 0.1745 0.5272 0.2039 0.047 Uiso 1 1 calc R
B20 B 0.4600(3) 0.6525(4) 0.15546(14) 0.0207(10) Uani 1 1 d .
H20 H 0.5044 0.6949 0.1717 0.025 Uiso 1 1 calc R
N21 N 0.4230(2) 0.6254(3) 0.08605(10) 0.0220(7) Uani 1 1 d .
C23 C 0.5500(3) 0.7236(4) 0.09884(14) 0.0319(11) Uani 1 1 d .
N22 N 0.4823(2) 0.6656(3) 0.11423(10) 0.0224(8) Uani 1 1 d .
C24 C 0.5344(3) 0.7201(4) 0.06067(15) 0.0384(12) Uani 1 1 d .
H24 H 0.5711 0.7530 0.0427 0.046 Uiso 1 1 calc R
C25 C 0.4551(3) 0.6594(4) 0.05343(13) 0.0308(10) Uani 1 1 d .
C26 C 0.6241(3) 0.7807(4) 0.12206(16) 0.0455(14) Uani 1 1 d .
H26A H 0.5952 0.8383 0.1352 0.068 Uiso 1 1 calc R
H26B H 0.6714 0.8083 0.1059 0.068 Uiso 1 1 calc R
H26C H 0.6540 0.7326 0.1402 0.068 Uiso 1 1 calc R
C27 C 0.4101(4) 0.6319(5) 0.01601(14) 0.0444(13) Uani 1 1 d .
H27A H 0.4181 0.5572 0.0114 0.067 Uiso 1 1 calc R
H27B H 0.4398 0.6719 -0.0034 0.067 Uiso 1 1 calc R
H27C H 0.3432 0.6486 0.0156 0.067 Uiso 1 1 calc R
N31 N 0.2851(2) 0.6481(3) 0.13750(10) 0.0201(7) Uani 1 1 d .
N32 N 0.3578(2) 0.6890(3) 0.16006(10) 0.0197(7) Uani 1 1 d .
C33 C 0.3240(3) 0.7605(3) 0.18350(12) 0.0215(9) Uani 1 1 d .
C34 C 0.2285(3) 0.7666(3) 0.17606(12) 0.0243(9) Uani 1 1 d .
H34 H 0.1860 0.8101 0.1883 0.029 Uiso 1 1 calc R
C35 C 0.2060(3) 0.6974(3) 0.14726(12) 0.0214(9) Uani 1 1 d .
C36 C 0.3844(3) 0.8206(4) 0.21130(13) 0.0292(10) Uani 1 1 d .
H36A H 0.4165 0.7721 0.2287 0.044 Uiso 1 1 calc R
H36B H 0.3452 0.8683 0.2251 0.044 Uiso 1 1 calc R
H36C H 0.4309 0.8609 0.1983 0.044 Uiso 1 1 calc R
C37 C 0.1117(3) 0.6792(4) 0.12861(14) 0.0311(11) Uani 1 1 d .
H37A H 0.1075 0.7156 0.1046 0.047 Uiso 1 1 calc R
H37B H 0.0633 0.7056 0.1445 0.047 Uiso 1 1 calc R
H37C H 0.1025 0.6042 0.1245 0.047 Uiso 1 1 calc R
N41 N 0.4072(2) 0.4663(2) 0.14842(10) 0.0192(7) Uani 1 1 d .
N42 N 0.4668(2) 0.5369(3) 0.16639(9) 0.0192(7) Uani 1 1 d .
C43 C 0.5181(3) 0.4887(4) 0.19419(12) 0.0255(9) Uani 1 1 d .
C44 C 0.4912(3) 0.3854(4) 0.19459(12) 0.0258(10) Uani 1 1 d .
H44 H 0.5145 0.3327 0.2111 0.031 Uiso 1 1 calc R
C45 C 0.4221(3) 0.3740(3) 0.16555(12) 0.0229(9) Uani 1 1 d .
C46 C 0.5914(3) 0.5450(4) 0.21811(13) 0.0343(11) Uani 1 1 d .
H46A H 0.6432 0.5656 0.2029 0.051 Uiso 1 1 calc R
H46B H 0.6150 0.4988 0.2382 0.051 Uiso 1 1 calc R
H46C H 0.5637 0.6073 0.2289 0.051 Uiso 1 1 calc R
C47 C 0.3717(3) 0.2751(3) 0.15454(13) 0.0304(10) Uani 1 1 d .
H47A H 0.3363 0.2855 0.1308 0.046 Uiso 1 1 calc R
H47B H 0.3286 0.2562 0.1738 0.046 Uiso 1 1 calc R
H47C H 0.4175 0.2189 0.1519 0.046 Uiso 1 1 calc R
B50 B 0.9105(3) -0.0082(3) 0.12787(12) 0.0171(9) Uani 1 1 d .
C51 C 0.8923(3) -0.1329(3) 0.13607(11) 0.0176(8) Uani 1 1 d .
C52 C 0.8876(3) -0.2106(3) 0.10838(11) 0.0180(8) Uani 1 1 d .
H52 H 0.8945 -0.1914 0.0831 0.022 Uiso 1 1 calc R
C53 C 0.8731(3) -0.3149(3) 0.11711(11) 0.0191(8) Uani 1 1 d .
C54 C 0.8631(3) -0.3461(3) 0.15368(12) 0.0219(9) Uani 1 1 d .
H54 H 0.8521 -0.4172 0.1595 0.026 Uiso 1 1 calc R
C55 C 0.8696(3) -0.2708(3) 0.18188(11) 0.0212(9) Uani 1 1 d .
C56 C 0.8844(3) -0.1670(3) 0.17286(11) 0.0189(8) Uani 1 1 d .
H56 H 0.8892 -0.1170 0.1924 0.023 Uiso 1 1 calc R
C57 C 0.8673(3) -0.3961(3) 0.08704(13) 0.0270(10) Uani 1 1 d .
C58 C 0.8551(4) -0.3007(4) 0.22119(13) 0.0333(11) Uani 1 1 d .
C61 C 0.8362(3) 0.0633(3) 0.15012(10) 0.0165(8) Uani 1 1 d .
C62 C 0.7486(3) 0.0272(3) 0.15993(11) 0.0185(8) Uani 1 1 d .
H62 H 0.7335 -0.0441 0.1556 0.022 Uiso 1 1 calc R
C63 C 0.6823(3) 0.0907(3) 0.17583(11) 0.0201(8) Uani 1 1 d .
C64 C 0.7019(3) 0.1956(3) 0.18273(12) 0.0232(9) Uani 1 1 d .
H64 H 0.6572 0.2400 0.1934 0.028 Uiso 1 1 calc R
C65 C 0.7883(3) 0.2329(3) 0.17360(12) 0.0253(9) Uani 1 1 d .
C66 C 0.8532(3) 0.1693(3) 0.15745(12) 0.0220(9) Uani 1 1 d .
H66 H 0.9114 0.1985 0.1511 0.026 Uiso 1 1 calc R
C67 C 0.5906(3) 0.0459(4) 0.18592(13) 0.0280(10) Uani 1 1 d .
C68 C 0.8128(4) 0.3444(4) 0.18166(18) 0.0440(14) Uani 1 1 d .
C71 C 1.0206(3) 0.0118(3) 0.14237(11) 0.0172(8) Uani 1 1 d .
C72 C 1.0473(3) 0.0503(3) 0.17812(12) 0.0216(9) Uani 1 1 d .
H72 H 0.9999 0.0686 0.1945 0.026 Uiso 1 1 calc R
C73 C 1.1409(3) 0.0622(3) 0.19014(11) 0.0236(9) Uani 1 1 d .
C74 C 1.2120(3) 0.0376(3) 0.16702(12) 0.0249(10) Uani 1 1 d .
H74 H 1.2758 0.0482 0.1750 0.030 Uiso 1 1 calc R
C75 C 1.1884(3) -0.0030(3) 0.13185(12) 0.0237(9) Uani 1 1 d .
C76 C 1.0940(3) -0.0162(3) 0.12003(11) 0.0199(8) Uani 1 1 d .
H76 H 1.0794 -0.0451 0.0961 0.024 Uiso 1 1 calc R
C77 C 1.1662(3) 0.0996(4) 0.22889(13) 0.0335(11) Uani 1 1 d .
C78 C 1.2630(3) -0.0287(4) 0.10572(13) 0.0353(11) Uani 1 1 d .
C81 C 0.8896(3) 0.0228(3) 0.08393(11) 0.0172(8) Uani 1 1 d .
C82 C 0.9450(3) 0.0880(3) 0.06310(11) 0.0200(8) Uani 1 1 d .
H82 H 1.0023 0.1136 0.0742 0.024 Uiso 1 1 calc R
C83 C 0.9189(3) 0.1173(3) 0.02623(12) 0.0224(9) Uani 1 1 d .
C84 C 0.8357(3) 0.0821(3) 0.00897(11) 0.0227(9) Uani 1 1 d .
H84 H 0.8181 0.1016 -0.0159 0.027 Uiso 1 1 calc R
C85 C 0.7793(3) 0.0181(3) 0.02893(12) 0.0217(8) Uani 1 1 d .
C86 C 0.8052(3) -0.0109(3) 0.06537(11) 0.0193(8) Uani 1 1 d .
H86 H 0.7645 -0.0551 0.0783 0.023 Uiso 1 1 calc R
C87 C 0.9828(3) 0.1884(4) 0.00621(13) 0.0313(11) Uani 1 1 d .
C88 C 0.6905(3) -0.0262(4) 0.01063(12) 0.0271(10) Uani 1 1 d .
F51 F 0.8884(3) -0.3610(2) 0.05377(8) 0.0532(9) Uani 1 1 d .
F52 F 0.9257(2) -0.4768(2) 0.09451(9) 0.0519(9) Uani 1 1 d .
F53 F 0.7823(2) -0.4389(3) 0.08287(10) 0.0548(9) Uani 1 1 d .
F54 F 0.8818(5) -0.3971(3) 0.22925(10) 0.110(2) Uani 1 1 d .
F55 F 0.7649(2) -0.2936(4) 0.22937(9) 0.0780(14) Uani 1 1 d .
F56 F 0.89932(19) -0.2398(2) 0.24639(7) 0.0385(7) Uani 1 1 d .
F61 F 0.53295(19) 0.0266(3) 0.15605(9) 0.0489(8) Uani 1 1 d .
F62 F 0.60054(18) -0.0453(2) 0.20379(9) 0.0410(7) Uani 1 1 d .
F63 F 0.5428(2) 0.1085(2) 0.20798(10) 0.0552(9) Uani 1 1 d .
F64 F 0.7457(3) 0.4007(3) 0.1902(3) 0.188(4) Uani 1 1 d .
F65 F 0.8834(3) 0.3545(3) 0.20758(12) 0.0816(13) Uani 1 1 d .
F66 F 0.8512(3) 0.3915(3) 0.15261(12) 0.0752(12) Uani 1 1 d .
F71 F 1.1746(6) 0.0278(3) 0.25274(11) 0.138(3) Uani 1 1 d .
F72 F 1.1021(3) 0.1576(5) 0.24330(13) 0.130(2) Uani 1 1 d .
F73 F 1.2396(4) 0.1551(5) 0.23179(11) 0.146(3) Uani 1 1 d .
F74 F 1.3466(2) -0.0454(3) 0.12352(9) 0.0642(11) Uani 1 1 d .
F75 F 1.2746(3) 0.0491(3) 0.08145(10) 0.0661(10) Uani 1 1 d .
F76 F 1.24408(18) -0.1126(2) 0.08503(8) 0.0402(7) Uani 1 1 d .
F81 F 0.9807(2) 0.2860(2) 0.01913(9) 0.0490(8) Uani 1 1 d .
F82 F 1.0730(2) 0.1585(3) 0.01028(10) 0.0588(10) Uani 1 1 d .
F83 F 0.9620(2) 0.1943(2) -0.03044(8) 0.0454(8) Uani 1 1 d .
F84 F 0.64879(18) 0.0381(2) -0.01430(7) 0.0366(7) Uani 1 1 d .
F85 F 0.70679(19) -0.1163(2) -0.00725(8) 0.0418(7) Uani 1 1 d .
F86 F 0.62679(17) -0.0498(2) 0.03566(7) 0.0335(6) Uani 1 1 d .

loop_
_atom_site_aniso_label
_atom_site_aniso_U_11
_atom_site_aniso_U_22
_atom_site_aniso_U_33
_atom_site_aniso_U_23
_atom_site_aniso_U_13
_atom_site_aniso_U_12
W1 0.01621(8) 0.01885(9) 0.01839(9) -0.00137(7) -0.00028(6) -0.00268(6)
C1 0.025(2) 0.034(3) 0.023(2) -0.0007(19) 0.0017(18) -0.0014(18)
O2 0.042(2) 0.054(2) 0.036(2) 0.0071(17) -0.0082(17) 0.0082(17)
C3 0.039(3) 0.047(3) 0.027(3) -0.006(2) -0.007(2) -0.005(2)
C4 0.027(2) 0.027(2) 0.021(2) -0.0012(18) 0.0038(17) -0.0081(18)
C5 0.025(2) 0.019(2) 0.019(2) -0.0031(17) 0.0015(16) -0.0046(16)
C6 0.030(2) 0.025(2) 0.018(2) -0.0038(17) 0.0056(17) 0.0015(18)
C7 0.045(3) 0.034(3) 0.033(3) -0.006(2) 0.011(2) -0.002(2)
C8 0.079(4) 0.026(3) 0.047(3) 0.002(2) 0.022(3) 0.018(3)
C9 0.053(3) 0.053(4) 0.043(3) 0.010(3) 0.007(3) 0.028(3)
C10 0.032(3) 0.061(4) 0.029(3) -0.003(2) 0.001(2) 0.015(2)
C11 0.026(2) 0.035(3) 0.029(2) -0.005(2) 0.0010(18) 0.0033(19)
N13 0.0197(16) 0.0191(18) 0.0220(18) -0.0009(14) 0.0004(14) -0.0014(13)
C14 0.025(2) 0.030(3) 0.035(3) -0.006(2) -0.0017(19) -0.0122(18)
C15 0.029(2) 0.033(3) 0.050(3) -0.001(2) 0.003(2) -0.012(2)
C16 0.032(3) 0.041(3) 0.043(3) 0.002(2) 0.013(2) -0.013(2)
C17 0.021(2) 0.022(2) 0.033(2) 0.0034(19) 0.0060(18) -0.0010(16)
C18 0.034(2) 0.035(3) 0.025(2) -0.004(2) 0.0083(18) -0.004(2)
B20 0.017(2) 0.022(2) 0.024(2) -0.0031(19) 0.0020(18) -0.0037(18)
N21 0.0204(17) 0.0235(19) 0.0223(18) -0.0004(15) 0.0030(14) -0.0070(14)
C23 0.027(2) 0.026(3) 0.043(3) -0.004(2) 0.007(2) -0.0081(18)
N22 0.0178(16) 0.0199(19) 0.030(2) -0.0049(15) 0.0039(14) -0.0040(13)
C24 0.039(3) 0.031(3) 0.048(3) 0.001(2) 0.023(2) -0.014(2)
C25 0.036(3) 0.028(3) 0.029(3) 0.002(2) 0.009(2) -0.0054(19)
C26 0.031(3) 0.052(3) 0.055(3) -0.013(3) 0.020(2) -0.024(2)
C27 0.058(3) 0.053(3) 0.024(3) 0.007(2) 0.010(2) -0.016(3)
N31 0.0146(15) 0.0209(18) 0.0249(19) -0.0028(15) 0.0013(13) -0.0021(13)
N32 0.0162(16) 0.0181(18) 0.0249(19) -0.0037(14) 0.0020(13) -0.0021(13)
C33 0.023(2) 0.018(2) 0.024(2) 0.0013(17) 0.0081(16) -0.0008(16)
C34 0.024(2) 0.019(2) 0.031(2) -0.0007(18) 0.0087(18) 0.0014(16)
C35 0.0173(19) 0.019(2) 0.029(2) 0.0043(17) 0.0041(16) -0.0005(15)
C36 0.030(2) 0.027(2) 0.030(3) -0.007(2) 0.0026(19) -0.0024(18)
C37 0.019(2) 0.029(3) 0.045(3) -0.001(2) 0.0002(19) 0.0037(18)
N41 0.0171(16) 0.0169(19) 0.0235(18) -0.0043(14) -0.0010(13) 0.0003(13)
N42 0.0151(15) 0.0212(19) 0.0211(17) -0.0040(14) 0.0003(13) -0.0018(13)
C43 0.0178(19) 0.036(3) 0.023(2) -0.0034(19) -0.0006(16) 0.0066(17)
C44 0.027(2) 0.030(3) 0.021(2) 0.0035(18) 0.0001(17) 0.0063(18)
C45 0.025(2) 0.025(2) 0.020(2) 0.0012(17) 0.0014(16) 0.0032(17)
C46 0.027(2) 0.046(3) 0.029(3) -0.012(2) -0.0084(19) 0.006(2)
C47 0.038(3) 0.021(2) 0.032(3) 0.0018(19) 0.005(2) -0.0005(19)
B50 0.020(2) 0.017(2) 0.015(2) -0.0004(17) 0.0020(16) -0.0060(17)
C51 0.0133(17) 0.018(2) 0.021(2) 0.0004(16) 0.0003(15) -0.0017(14)
C52 0.0191(19) 0.020(2) 0.0149(19) 0.0014(16) 0.0002(15) -0.0026(15)
C53 0.0175(19) 0.017(2) 0.023(2) -0.0006(16) 0.0007(15) -0.0024(15)
C54 0.023(2) 0.017(2) 0.026(2) 0.0021(17) 0.0019(17) -0.0031(16)
C55 0.022(2) 0.021(2) 0.020(2) 0.0056(17) 0.0024(16) -0.0020(16)
C56 0.0189(19) 0.018(2) 0.019(2) -0.0009(16) 0.0033(15) -0.0008(15)
C57 0.034(2) 0.019(2) 0.028(2) -0.0037(18) -0.0013(19) -0.0076(18)
C58 0.048(3) 0.025(3) 0.027(3) 0.005(2) 0.005(2) -0.007(2)
C61 0.0224(19) 0.015(2) 0.0116(18) 0.0045(15) -0.0016(15) -0.0034(15)
C62 0.0219(19) 0.019(2) 0.0148(18) -0.0013(16) 0.0000(15) -0.0032(16)
C63 0.0208(19) 0.024(2) 0.0157(19) 0.0038(16) -0.0005(15) -0.0017(16)
C64 0.025(2) 0.021(2) 0.024(2) -0.0011(17) 0.0049(17) 0.0026(17)
C65 0.029(2) 0.017(2) 0.029(2) -0.0009(18) 0.0013(18) -0.0006(17)
C66 0.023(2) 0.018(2) 0.025(2) 0.0025(17) 0.0022(17) -0.0043(16)
C67 0.024(2) 0.025(2) 0.035(3) 0.001(2) 0.0074(18) -0.0001(18)
C68 0.040(3) 0.020(3) 0.074(4) -0.011(3) 0.015(3) -0.007(2)
C71 0.0222(19) 0.0130(19) 0.0166(19) 0.0026(15) 0.0014(15) -0.0036(15)
C72 0.027(2) 0.017(2) 0.022(2) 0.0014(17) 0.0036(16) -0.0029(16)
C73 0.033(2) 0.020(2) 0.017(2) 0.0013(17) -0.0037(17) -0.0095(18)
C74 0.022(2) 0.028(3) 0.024(2) 0.0058(18) -0.0057(17) -0.0095(17)
C75 0.026(2) 0.025(2) 0.020(2) 0.0048(17) 0.0033(16) -0.0066(17)
C76 0.027(2) 0.019(2) 0.0141(19) -0.0006(16) -0.0004(15) -0.0059(16)
C77 0.036(3) 0.046(3) 0.018(2) -0.005(2) -0.0037(19) -0.007(2)
C78 0.028(2) 0.053(3) 0.025(2) 0.004(2) 0.0036(19) -0.013(2)
C81 0.0218(19) 0.0152(19) 0.0148(18) -0.0026(16) 0.0030(15) -0.0015(15)
C82 0.0213(19) 0.017(2) 0.022(2) -0.0005(16) 0.0002(16) -0.0034(15)
C83 0.027(2) 0.020(2) 0.020(2) 0.0064(17) 0.0053(17) 0.0003(17)
C84 0.029(2) 0.023(2) 0.016(2) 0.0046(17) 0.0022(16) 0.0011(17)
C85 0.022(2) 0.022(2) 0.021(2) -0.0014(17) 0.0002(16) 0.0017(17)
C86 0.023(2) 0.015(2) 0.020(2) 0.0017(16) 0.0042(15) -0.0030(15)
C87 0.034(3) 0.030(3) 0.030(3) 0.010(2) 0.004(2) -0.005(2)
C88 0.026(2) 0.032(3) 0.022(2) 0.0017(19) -0.0005(17) -0.0043(18)
F51 0.104(3) 0.0314(17) 0.0257(16) -0.0091(13) 0.0139(16) -0.0195(17)
F52 0.072(2) 0.0328(17) 0.0494(19) -0.0183(15) -0.0083(17) 0.0194(15)
F53 0.0473(18) 0.053(2) 0.064(2) -0.0306(17) -0.0008(16) -0.0240(15)
F54 0.265(7) 0.032(2) 0.035(2) 0.0198(17) 0.035(3) 0.025(3)
F55 0.050(2) 0.153(4) 0.0316(18) 0.000(2) 0.0127(15) -0.051(2)
F56 0.0412(16) 0.0575(19) 0.0167(13) 0.0054(12) 0.0000(11) -0.0156(14)
F61 0.0272(14) 0.066(2) 0.053(2) 0.0108(16) -0.0089(13) -0.0158(14)
F62 0.0306(14) 0.0344(16) 0.0589(19) 0.0214(14) 0.0108(13) -0.0027(12)
F63 0.0444(18) 0.0426(19) 0.083(3) -0.0121(17) 0.0413(17) -0.0054(14)
F64 0.059(3) 0.037(2) 0.480(13) -0.108(4) 0.110(5) -0.022(2)
F65 0.112(3) 0.045(2) 0.086(3) -0.022(2) -0.010(3) -0.034(2)
F66 0.099(3) 0.0269(19) 0.101(3) 0.0117(19) 0.016(2) -0.0183(18)
F71 0.315(9) 0.070(3) 0.024(2) 0.007(2) -0.050(3) -0.040(4)
F72 0.102(4) 0.211(6) 0.071(3) -0.098(4) -0.037(3) 0.056(4)
F73 0.140(4) 0.266(7) 0.034(2) -0.057(3) 0.027(2) -0.161(5)
F74 0.0211(14) 0.130(3) 0.0412(18) -0.017(2) 0.0027(13) -0.0002(18)
F75 0.084(3) 0.062(2) 0.056(2) 0.0146(18) 0.046(2) -0.012(2)
F76 0.0306(14) 0.0570(19) 0.0337(16) -0.0092(14) 0.0090(12) 0.0039(13)
F81 0.073(2) 0.0293(17) 0.0461(19) 0.0058(14) 0.0156(16) -0.0188(15)
F82 0.0316(16) 0.070(2) 0.076(2) 0.046(2) 0.0147(15) 0.0036(15)
F83 0.0588(19) 0.0526(19) 0.0256(15) 0.0173(14) 0.0095(13) -0.0156(15)
F84 0.0327(14) 0.0465(18) 0.0296(15) 0.0096(13) -0.0082(11) 0.0000(12)
F85 0.0391(16) 0.0409(17) 0.0444(18) -0.0204(14) -0.0088(13) -0.0028(13)
F86 0.0273(13) 0.0443(16) 0.0289(14) 0.0028(12) 0.0008(11) -0.0106(12)

loop_
_atom_type_symbol
_atom_type_description
_atom_type_scat_dispersion_real
_atom_type_scat_dispersion_imag
_atom_type_scat_source
C C 0.0033 0.0016 'International Tables Vol C Tables 4.2.6.8 and 6.1.1.4'
H H 0.0000 0.0000 'International Tables Vol C Tables 4.2.6.8 and 6.1.1.4'
B B 0.0013 0.0007 'International Tables Vol C Tables 4.2.6.8 and 6.1.1.4'
N N 0.0061 0.0033 'International Tables Vol C Tables 4.2.6.8 and 6.1.1.4'
O O 0.0106 0.0060 'International Tables Vol C Tables 4.2.6.8 and 6.1.1.4'
F F 0.0171 0.0103 'International Tables Vol C Tables 4.2.6.8 and 6.1.1.4'
W W -0.8490 6.8722 'International Tables Vol C Tables 4.2.6.8 and 6.1.1.4'

loop_
_geom_angle_atom_site_label_1
_geom_angle_atom_site_label_2
_geom_angle_atom_site_label_3
_geom_angle
C1 W1 C5 108.40(17)
C1 W1 C4 71.64(18)
C5 W1 C4 37.36(16)
C1 W1 N21 93.66(16)
C5 W1 N21 90.08(15)
C4 W1 N21 98.86(15)
C1 W1 N13 90.49(16)
C5 W1 N13 102.07(15)
C4 W1 N13 95.92(15)
N21 W1 N13 165.21(13)
C1 W1 N31 87.51(16)
C5 W1 N31 161.51(13)
C4 W1 N31 158.98(15)
N21 W1 N31 79.27(13)
N13 W1 N31 86.74(13)
C1 W1 N41 169.06(16)
C5 W1 N41 82.41(14)
C4 W1 N41 118.85(15)
N21 W1 N41 87.84(12)
N13 W1 N41 85.48(12)
N31 W1 N41 82.12(12)
O2 C1 W1 177.0(4)
C5 C4 C3 141.3(4)
C5 C4 W1 69.4(3)
C3 C4 W1 149.4(4)
C4 C5 C6 142.5(4)
C4 C5 W1 73.3(3)
C6 C5 W1 143.7(3)
C7 C6 C11 119.5(4)
C7 C6 C5 120.5(4)
C11 C6 C5 120.0(4)
C6 C7 C8 120.1(5)
C9 C8 C7 119.8(5)
C10 C9 C8 120.3(5)
C9 C10 C11 120.9(5)
C10 C11 C6 119.4(5)
C17 N13 C14 109.6(3)
C17 N13 W1 135.2(3)
C14 N13 W1 115.1(3)
N13 C14 C15 105.0(4)
C14 C15 C16 104.1(4)
C17 C16 C15 102.6(4)
N13 C17 C18 127.0(4)
N13 C17 C16 114.0(4)
C18 C17 C16 118.9(4)
N42 B20 N22 109.7(3)
N42 B20 N32 108.2(3)
N22 B20 N32 108.2(3)
C25 N21 N22 106.9(3)
C25 N21 W1 133.1(3)
N22 N21 W1 119.6(3)
N22 C23 C24 107.8(4)
N22 C23 C26 122.4(4)
C24 C23 C26 129.8(5)
C23 N22 N21 109.1(4)
C23 N22 B20 129.6(4)
N21 N22 B20 120.9(3)
C23 C24 C25 107.0(4)
N21 C25 C24 109.2(4)
N21 C25 C27 123.5(4)
C24 C25 C27 127.3(5)
C35 N31 N32 106.3(3)
C35 N31 W1 134.3(3)
N32 N31 W1 119.1(2)
C33 N32 N31 109.9(3)
C33 N32 B20 129.9(3)
N31 N32 B20 120.3(3)
N32 C33 C34 107.4(4)
N32 C33 C36 123.5(4)
C34 C33 C36 129.0(4)
C33 C34 C35 107.3(4)
N31 C35 C34 109.1(3)
N31 C35 C37 123.7(4)
C34 C35 C37 127.2(4)
C45 N41 N42 106.4(3)
C45 N41 W1 133.5(3)
N42 N41 W1 120.0(2)
C43 N42 N41 110.0(3)
C43 N42 B20 130.7(3)
N41 N42 B20 118.9(3)
N42 C43 C44 107.7(3)
N42 C43 C46 122.4(4)
C44 C43 C46 129.9(4)
C43 C44 C45 106.1(4)
N41 C45 C44 109.7(4)
N41 C45 C47 124.0(4)
C44 C45 C47 126.3(4)
C81 B50 C61 104.1(3)
C81 B50 C51 112.6(3)
C61 B50 C51 110.0(3)
C81 B50 C71 112.9(3)
C61 B50 C71 112.9(3)
C51 B50 C71 104.5(3)
C56 C51 C52 116.3(4)
C56 C51 B50 119.5(3)
C52 C51 B50 124.2(4)
C53 C52 C51 121.6(4)
C54 C53 C52 120.9(4)
C54 C53 C57 118.5(4)
C52 C53 C57 120.5(4)
C53 C54 C55 118.7(4)
C56 C55 C54 119.8(4)
C56 C55 C58 119.9(4)
C54 C55 C58 120.2(4)
C55 C56 C51 122.6(4)
F51 C57 F53 106.7(4)
F51 C57 F52 105.8(4)
F53 C57 F52 104.9(4)
F51 C57 C53 114.0(4)
F53 C57 C53 112.5(4)
F52 C57 C53 112.2(3)
F54 C58 F56 106.2(4)
F54 C58 F55 106.6(5)
F56 C58 F55 103.8(4)
F54 C58 C55 113.3(4)
F56 C58 C55 114.2(4)
F55 C58 C55 111.9(4)
C62 C61 C66 115.0(4)
C62 C61 B50 123.2(3)
C66 C61 B50 121.5(4)
C63 C62 C61 123.1(4)
C64 C63 C62 120.2(4)
C64 C63 C67 120.0(4)
C62 C63 C67 119.9(4)
C65 C64 C63 117.8(4)
C64 C65 C66 121.5(4)
C64 C65 C68 119.3(4)
C66 C65 C68 119.2(4)
C65 C66 C61 122.4(4)
F62 C67 F63 106.5(4)
F62 C67 F61 105.5(4)
F63 C67 F61 105.9(4)
F62 C67 C63 112.4(3)
F63 C67 C63 113.2(4)
F61 C67 C63 112.7(4)
F64 C68 F65 109.4(6)
F64 C68 F66 106.3(6)
F65 C68 F66 100.0(4)
F64 C68 C65 115.1(4)
F65 C68 C65 112.7(4)
F66 C68 C65 112.2(5)
C76 C71 C72 115.9(3)
C76 C71 B50 120.6(3)
C72 C71 B50 123.4(4)
C73 C72 C71 122.1(4)
C74 C73 C72 120.8(4)
C74 C73 C77 118.8(4)
C72 C73 C77 120.4(4)
C73 C74 C75 118.7(4)
C74 C75 C76 120.3(4)
C74 C75 C78 120.4(4)
C76 C75 C78 119.3(4)
C71 C76 C75 122.1(4)
F71 C77 F73 107.8(5)
F71 C77 F72 100.9(6)
F73 C77 F72 104.0(5)
F71 C77 C73 114.1(4)
F73 C77 C73 114.6(4)
F72 C77 C73 114.1(4)
F76 C78 F75 105.4(4)
F76 C78 F74 106.8(4)
F75 C78 F74 107.0(4)
F76 C78 C75 113.6(4)
F75 C78 C75 111.1(4)
F74 C78 C75 112.4(4)
C82 C81 C86 115.0(3)
C82 C81 B50 125.6(3)
C86 C81 B50 119.2(3)
C81 C82 C83 122.3(3)
C84 C83 C82 120.9(4)
C84 C83 C87 120.8(4)
C82 C83 C87 118.4(4)
C85 C84 C83 118.1(4)
C84 C85 C86 121.0(4)
C84 C85 C88 119.9(4)
C86 C85 C88 119.1(4)
C85 C86 C81 122.7(4)
F81 C87 F83 106.4(4)
F81 C87 F82 105.5(4)
F83 C87 F82 106.6(4)
F81 C87 C83 112.2(4)
F83 C87 C83 113.4(4)
F82 C87 C83 112.1(4)
F84 C88 F86 107.1(3)
F84 C88 F85 106.9(3)
F86 C88 F85 105.4(4)
F84 C88 C85 113.4(4)
F86 C88 C85 112.0(4)
F85 C88 C85 111.6(4)

loop_
_geom_bond_atom_site_label_1
_geom_bond_atom_site_label_2
_geom_bond_distance
W1 C1 1.983(4)
W1 C5 2.016(4)
W1 C4 2.064(4)
W1 N21 2.153(3)
W1 N13 2.179(3)
W1 N31 2.213(3)
W1 N41 2.241(3)
C1 O2 1.154(5)
C3 C4 1.504(6)
C4 C5 1.308(6)
C5 C6 1.475(6)
C6 C7 1.390(7)
C6 C11 1.400(6)
C7 C8 1.390(7)
C8 C9 1.381(8)
C9 C10 1.371(8)
C10 C11 1.382(6)
N13 C17 1.286(6)
N13 C14 1.519(5)
C14 C15 1.521(7)
C15 C16 1.534(7)
C16 C17 1.506(6)
C17 C18 1.504(6)
B20 N42 1.535(6)
B20 N22 1.541(6)
B20 N32 1.550(6)
N21 C25 1.353(6)
N21 N22 1.386(4)
C23 N22 1.360(6)
C23 C24 1.380(7)
C23 C26 1.504(6)
C24 C25 1.388(6)
C25 C27 1.503(7)
N31 C35 1.357(5)
N31 N32 1.387(4)
N32 C33 1.352(5)
C33 C34 1.379(6)
C33 C36 1.500(6)
C34 C35 1.389(6)
C35 C37 1.492(5)
N41 C45 1.346(5)
N41 N42 1.380(4)
N42 C43 1.358(5)
C43 C44 1.379(6)
C43 C46 1.505(6)
C44 C45 1.406(5)
C45 C47 1.502(6)
B50 C81 1.641(6)
B50 C61 1.642(6)
B50 C51 1.649(6)
B50 C71 1.652(5)
C51 C56 1.403(6)
C51 C52 1.408(5)
C52 C53 1.392(5)
C53 C54 1.389(6)
C53 C57 1.500(6)
C54 C55 1.400(6)
C55 C56 1.389(6)
C55 C58 1.489(6)
C57 F51 1.327(5)
C57 F53 1.334(5)
C57 F52 1.348(5)
C58 F54 1.321(6)
C58 F56 1.330(5)
C58 F55 1.340(6)
C61 C62 1.397(5)
C61 C66 1.403(6)
C62 C63 1.395(6)
C63 C64 1.393(6)
C63 C67 1.492(6)
C64 C65 1.379(6)
C65 C66 1.385(6)
C65 C68 1.498(6)
C67 F62 1.339(5)
C67 F63 1.339(5)
C67 F61 1.343(5)
C68 F64 1.251(6)
C68 F65 1.343(7)
C68 F66 1.347(7)
C71 C76 1.400(6)
C71 C72 1.411(5)
C72 C73 1.392(5)
C73 C74 1.382(6)
C73 C77 1.500(6)
C74 C75 1.393(6)
C75 C76 1.403(6)
C75 C78 1.494(7)
C77 F71 1.260(6)
C77 F73 1.266(6)
C77 F72 1.308(6)
C78 F76 1.328(6)
C78 F75 1.341(6)
C78 F74 1.342(5)
C81 C82 1.396(6)
C81 C86 1.415(5)
C82 C83 1.409(6)
C83 C84 1.388(6)
C83 C87 1.500(6)
C84 C85 1.378(6)
C85 C86 1.393(6)
C85 C88 1.509(5)
C87 F81 1.335(6)
C87 F83 1.338(5)
C87 F82 1.345(5)
C88 F84 1.336(5)
C88 F86 1.347(5)
C88 F85 1.348(5)

loop_
_geom_torsion_atom_site_label_1
_geom_torsion_atom_site_label_2
_geom_torsion_atom_site_label_3
_geom_torsion_atom_site_label_4
_geom_torsion
C5 W1 C1 O2 13(8)
C4 W1 C1 O2 6(8)
N21 W1 C1 O2 104(8)
N13 W1 C1 O2 -90(8)
N31 W1 C1 O2 -177(100)
N41 W1 C1 O2 -158(8)
C1 W1 C4 C5 169.3(3)
N21 W1 C4 C5 78.4(3)
N13 W1 C4 C5 -102.2(3)
N31 W1 C4 C5 161.5(3)
N41 W1 C4 C5 -14.1(3)
C1 W1 C4 C3 -9.9(6)
C5 W1 C4 C3 -179.2(8)
N21 W1 C4 C3 -100.9(7)
N13 W1 C4 C3 78.6(7)
N31 W1 C4 C3 -17.8(9)
N41 W1 C4 C3 166.7(6)
C3 C4 C5 C6 7.3(11)
W1 C4 C5 C6 -172.1(7)
C3 C4 C5 W1 179.4(7)
C1 W1 C5 C4 -10.7(3)
N21 W1 C5 C4 -104.6(3)
N13 W1 C5 C4 83.9(3)
N31 W1 C5 C4 -159.0(4)
N41 W1 C5 C4 167.6(3)
C1 W1 C5 C6 161.1(5)
C4 W1 C5 C6 171.8(7)
N21 W1 C5 C6 67.2(5)
N13 W1 C5 C6 -104.3(5)
N31 W1 C5 C6 12.9(9)
N41 W1 C5 C6 -20.6(5)
C4 C5 C6 C7 -50.4(9)
W1 C5 C6 C7 142.5(5)
C4 C5 C6 C11 130.6(6)
W1 C5 C6 C11 -36.5(8)
C11 C6 C7 C8 0.6(7)
C5 C6 C7 C8 -178.4(5)
C6 C7 C8 C9 -2.2(8)
C7 C8 C9 C10 0.9(9)
C8 C9 C10 C11 2.0(9)
C9 C10 C11 C6 -3.6(8)
C7 C6 C11 C10 2.3(7)
C5 C6 C11 C10 -178.7(4)
C1 W1 N13 C17 -123.7(4)
C5 W1 N13 C17 127.3(4)
C4 W1 N13 C17 164.7(4)
N21 W1 N13 C17 -17.3(7)
N31 W1 N13 C17 -36.2(4)
N41 W1 N13 C17 46.1(4)
C1 W1 N13 C14 51.0(3)
C5 W1 N13 C14 -57.9(3)
C4 W1 N13 C14 -20.6(3)
N21 W1 N13 C14 157.4(4)
N31 W1 N13 C14 138.5(3)
N41 W1 N13 C14 -139.2(3)
C17 N13 C14 C15 -11.6(5)
W1 N13 C14 C15 172.4(3)
N13 C14 C15 C16 20.0(5)
C14 C15 C16 C17 -20.7(5)
C14 N13 C17 C18 -179.5(4)
W1 N13 C17 C18 -4.6(7)
C14 N13 C17 C16 -2.4(5)
W1 N13 C17 C16 172.5(3)
C15 C16 C17 N13 15.1(5)
C15 C16 C17 C18 -167.5(4)
C1 W1 N21 C25 -47.5(4)
C5 W1 N21 C25 61.0(4)
C4 W1 N21 C25 24.5(4)
N13 W1 N21 C25 -153.5(5)
N31 W1 N21 C25 -134.2(4)
N41 W1 N21 C25 143.4(4)
C1 W1 N21 N22 140.1(3)
C5 W1 N21 N22 -111.5(3)
C4 W1 N21 N22 -148.0(3)
N13 W1 N21 N22 34.0(6)
N31 W1 N21 N22 53.3(3)
N41 W1 N21 N22 -29.1(3)
C24 C23 N22 N21 -0.4(5)
C26 C23 N22 N21 178.1(4)
C24 C23 N22 B20 -172.7(4)
C26 C23 N22 B20 5.9(7)
C25 N21 N22 C23 0.0(5)
W1 N21 N22 C23 174.3(3)
C25 N21 N22 B20 173.1(4)
W1 N21 N22 B20 -12.6(5)
N42 B20 N22 C23 -121.6(4)
N32 B20 N22 C23 120.6(4)
N42 B20 N22 N21 66.9(4)
N32 B20 N22 N21 -50.9(5)
N22 C23 C24 C25 0.6(6)
C26 C23 C24 C25 -177.8(5)
N22 N21 C25 C24 0.4(5)
W1 N21 C25 C24 -172.8(3)
N22 N21 C25 C27 179.4(4)
W1 N21 C25 C27 6.2(7)
C23 C24 C25 N21 -0.6(6)
C23 C24 C25 C27 -179.6(5)
C1 W1 N31 C35 42.1(4)
C5 W1 N31 C35 -167.9(5)
C4 W1 N31 C35 49.5(6)
N21 W1 N31 C35 136.3(4)
N13 W1 N31 C35 -48.5(4)
N41 W1 N31 C35 -134.4(4)
C1 W1 N31 N32 -144.7(3)
C5 W1 N31 N32 5.3(6)
C4 W1 N31 N32 -137.3(4)
N21 W1 N31 N32 -50.5(3)
N13 W1 N31 N32 124.7(3)
N41 W1 N31 N32 38.8(3)
C35 N31 N32 C33 0.9(4)
W1 N31 N32 C33 -174.0(3)
C35 N31 N32 B20 -178.0(4)
W1 N31 N32 B20 7.1(5)
N42 B20 N32 C33 115.6(4)
N22 B20 N32 C33 -125.6(4)
N42 B20 N32 N31 -65.7(5)
N22 B20 N32 N31 53.1(5)
N31 N32 C33 C34 -0.3(5)
B20 N32 C33 C34 178.5(4)
N31 N32 C33 C36 -179.2(4)
B20 N32 C33 C36 -0.4(7)
N32 C33 C34 C35 -0.5(5)
C36 C33 C34 C35 178.3(4)
N32 N31 C35 C34 -1.2(5)
W1 N31 C35 C34 172.6(3)
N32 N31 C35 C37 177.6(4)
W1 N31 C35 C37 -8.6(7)
C33 C34 C35 N31 1.1(5)
C33 C34 C35 C37 -177.6(4)
C1 W1 N41 C45 116.5(8)
C5 W1 N41 C45 -55.0(4)
C4 W1 N41 C45 -46.4(4)
N21 W1 N41 C45 -145.3(4)
N13 W1 N41 C45 47.9(4)
N31 W1 N41 C45 135.2(4)
C1 W1 N41 N42 -65.8(9)
C5 W1 N41 N42 122.7(3)
C4 W1 N41 N42 131.3(3)
N21 W1 N41 N42 32.4(3)
N13 W1 N41 N42 -134.4(3)
N31 W1 N41 N42 -47.1(3)
C45 N41 N42 C43 0.2(5)
W1 N41 N42 C43 -178.1(3)
C45 N41 N42 B20 -174.5(4)
W1 N41 N42 B20 7.2(5)
N22 B20 N42 C43 124.7(4)
N32 B20 N42 C43 -117.4(4)
N22 B20 N42 N41 -61.9(4)
N32 B20 N42 N41 56.0(5)
N41 N42 C43 C44 -0.5(5)
B20 N42 C43 C44 173.4(4)
N41 N42 C43 C46 178.3(4)
B20 N42 C43 C46 -7.9(7)
N42 C43 C44 C45 0.6(5)
C46 C43 C44 C45 -178.0(5)
N42 N41 C45 C44 0.2(5)
W1 N41 C45 C44 178.1(3)
N42 N41 C45 C47 -179.6(4)
W1 N41 C45 C47 -1.7(7)
C43 C44 C45 N41 -0.5(5)
C43 C44 C45 C47 179.3(4)
C81 B50 C51 C56 -164.4(3)
C61 B50 C51 C56 -48.7(4)
C71 B50 C51 C56 72.7(4)
C81 B50 C51 C52 18.3(5)
C61 B50 C51 C52 134.0(4)
C71 B50 C51 C52 -104.6(4)
C56 C51 C52 C53 1.8(5)
B50 C51 C52 C53 179.2(3)
C51 C52 C53 C54 -0.3(6)
C51 C52 C53 C57 179.3(4)
C52 C53 C54 C55 -1.2(6)
C57 C53 C54 C55 179.3(4)
C53 C54 C55 C56 1.0(6)
C53 C54 C55 C58 177.3(4)
C54 C55 C56 C51 0.7(6)
C58 C55 C56 C51 -175.7(4)
C52 C51 C56 C55 -2.0(6)
B50 C51 C56 C55 -179.6(4)
C54 C53 C57 F51 -172.6(4)
C52 C53 C57 F51 7.9(6)
C54 C53 C57 F53 65.8(5)
C52 C53 C57 F53 -113.8(4)
C54 C53 C57 F52 -52.3(5)
C52 C53 C57 F52 128.2(4)
C56 C55 C58 F54 -152.3(5)
C54 C55 C58 F54 31.3(6)
C56 C55 C58 F56 -30.5(6)
C54 C55 C58 F56 153.1(4)
C56 C55 C58 F55 87.1(5)
C54 C55 C58 F55 -89.2(5)
C81 B50 C61 C62 94.9(4)
C51 B50 C61 C62 -26.0(5)
C71 B50 C61 C62 -142.3(4)
C81 B50 C61 C66 -78.8(4)
C51 B50 C61 C66 160.2(3)
C71 B50 C61 C66 43.9(5)
C66 C61 C62 C63 0.0(5)
B50 C61 C62 C63 -174.1(3)
C61 C62 C63 C64 -0.1(6)
C61 C62 C63 C67 -179.3(4)
C62 C63 C64 C65 -0.5(6)
C67 C63 C64 C65 178.7(4)
C63 C64 C65 C66 1.2(6)
C63 C64 C65 C68 -178.2(4)
C64 C65 C66 C61 -1.3(6)
C68 C65 C66 C61 178.1(4)
C62 C61 C66 C65 0.7(6)
B50 C61 C66 C65 174.9(4)
C64 C63 C67 F62 -133.6(4)
C62 C63 C67 F62 45.6(5)
C64 C63 C67 F63 -12.9(6)
C62 C63 C67 F63 166.3(4)
C64 C63 C67 F61 107.3(5)
C62 C63 C67 F61 -73.5(5)
C64 C65 C68 F64 -12.3(9)
C66 C65 C68 F64 168.3(6)
C64 C65 C68 F65 114.1(5)
C66 C65 C68 F65 -65.3(7)
C64 C65 C68 F66 -133.9(5)
C66 C65 C68 F66 46.7(6)
C81 B50 C71 C76 -42.7(5)
C61 B50 C71 C76 -160.4(3)
C51 B50 C71 C76 80.1(4)
C81 B50 C71 C72 141.9(4)
C61 B50 C71 C72 24.2(5)
C51 B50 C71 C72 -95.4(4)
C76 C71 C72 C73 1.6(6)
B50 C71 C72 C73 177.2(4)
C71 C72 C73 C74 0.8(6)
C71 C72 C73 C77 -177.7(4)
C72 C73 C74 C75 -2.3(6)
C77 C73 C74 C75 176.2(4)
C73 C74 C75 C76 1.4(6)
C73 C74 C75 C78 178.9(4)
C72 C71 C76 C75 -2.5(6)
B50 C71 C76 C75 -178.2(4)
C74 C75 C76 C71 1.0(6)
C78 C75 C76 C71 -176.4(4)
C74 C73 C77 F71 -90.0(6)
C72 C73 C77 F71 88.6(7)
C74 C73 C77 F73 34.9(7)
C72 C73 C77 F73 -146.6(6)
C74 C73 C77 F72 154.7(5)
C72 C73 C77 F72 -26.8(7)
C74 C75 C78 F76 144.3(4)
C76 C75 C78 F76 -38.2(6)
C74 C75 C78 F75 -97.0(5)
C76 C75 C78 F75 80.5(5)
C74 C75 C78 F74 22.9(6)
C76 C75 C78 F74 -159.6(4)
C61 B50 C81 C82 103.5(4)
C51 B50 C81 C82 -137.3(4)
C71 B50 C81 C82 -19.2(6)
C61 B50 C81 C86 -71.1(4)
C51 B50 C81 C86 48.1(5)
C71 B50 C81 C86 166.2(3)
C86 C81 C82 C83 -0.5(6)
B50 C81 C82 C83 -175.2(4)
C81 C82 C83 C84 0.2(7)
C81 C82 C83 C87 179.5(4)
C82 C83 C84 C85 0.2(6)
C87 C83 C84 C85 -179.1(4)
C83 C84 C85 C86 -0.3(6)
C83 C84 C85 C88 -177.0(4)
C84 C85 C86 C81 0.0(6)
C88 C85 C86 C81 176.8(4)
C82 C81 C86 C85 0.4(6)
B50 C81 C86 C85 175.5(4)
C84 C83 C87 F81 107.0(5)
C82 C83 C87 F81 -72.2(5)
C84 C83 C87 F83 -13.6(6)
C82 C83 C87 F83 167.1(4)
C84 C83 C87 F82 -134.4(4)
C82 C83 C87 F82 46.3(6)
C84 C85 C88 F84 -33.8(6)
C86 C85 C88 F84 149.4(4)
C84 C85 C88 F86 -155.1(4)
C86 C85 C88 F86 28.1(6)
C84 C85 C88 F85 87.1(5)
C86 C85 C88 F85 -89.8(5)
